data_4114905
loop_
_publ_author_name
'Irena Saltsman'
'Atif Mahammed'
'Israel Goldberg'
'Elena Tkachenko'
'Mark Botoshansky'
'Zeev Gross'

_publ_section_title
;
 Selective Substitution of Corroles: Nitration, Hydroformylation, and
 Chlorosulfonation
;
_journal_name_full 'Journal of the American Chemical Society'
_journal_page_first 7411
_journal_page_last 7420
_journal_paper_doi 10.1021/ja025851g
_journal_volume 124
_journal_year 2002
_chemical_formula_sum 'C47 H16 F15 Ga N9 Na O7'
_chemical_formula_weight 1196.40
_chemical_name_common Ga-(NO2)2-corrole
_chemical_name_systematic
;
 ?
;
_space_group_IT_number 14
_symmetry_cell_setting monoclinic
_symmetry_space_group_name_Hall '-P 2ybc'
_symmetry_space_group_name_H-M 'P 1 21/c 1'
_atom_sites_solution_hydrogens geom
_atom_sites_solution_primary direct
_atom_sites_solution_secondary difmap
_audit_creation_method SHELXL-97
_cell_angle_alpha 90.00
_cell_angle_beta 122.650(2)
_cell_angle_gamma 90.00
_cell_formula_units_Z 4
_cell_length_a 17.908(4)
_cell_length_b 12.516(2)
_cell_length_c 25.133(5)
_cell_measurement_reflns_used 20266
_cell_measurement_temperature 293(2)
_cell_measurement_theta_max 25.00
_cell_measurement_theta_min 1.35
_cell_volume 4743.1(16)
_computing_cell_refinement 'Denzo-SMN (Otwinowski & Minor,1997)'
_computing_data_collection 'KappaCCD (Nonius,2000)'
_computing_data_reduction 'Denzo-SMN (Otwinowski & Minor,1997)'
_computing_molecular_graphics 'TEXSAN, (MSC, 1999)'
_computing_structure_refinement 'SHELXL-97 (Sheldrick, 1997)'
_computing_structure_solution 'SHELXS-97 (Sheldrick, 1990)'
_diffrn_ambient_temperature 293(2)
_diffrn_measured_fraction_theta_full 0.971
_diffrn_measured_fraction_theta_max 0.971
_diffrn_measurement_device_type 'Nonius KappaCCD diffractometer'
_diffrn_measurement_method phi-scan
_diffrn_radiation_monochromator graphite
_diffrn_radiation_source 'fine-focus sealed tube'
_diffrn_radiation_type MoK\a
_diffrn_radiation_wavelength 0.71070
_diffrn_reflns_av_R_equivalents 0.0860
_diffrn_reflns_av_sigmaI/netI 0.1514
_diffrn_reflns_limit_h_max 21
_diffrn_reflns_limit_h_min -20
_diffrn_reflns_limit_k_max 14
_diffrn_reflns_limit_k_min -14
_diffrn_reflns_limit_l_max 28
_diffrn_reflns_limit_l_min -29
_diffrn_reflns_number 35929
_diffrn_reflns_theta_full 25.00
_diffrn_reflns_theta_max 25.00
_diffrn_reflns_theta_min 1.35
_diffrn_standards_number none
_exptl_absorpt_coefficient_mu 0.712
_exptl_absorpt_correction_T_max 0.9790
_exptl_absorpt_correction_T_min 0.8477
_exptl_absorpt_correction_type numerical
_exptl_crystal_colour green
_exptl_crystal_density_diffrn 1.675
_exptl_crystal_description plate
_exptl_crystal_F_000 2376
_exptl_crystal_size_max 0.24
_exptl_crystal_size_mid 0.14
_exptl_crystal_size_min 0.03
_refine_diff_density_max 0.599
_refine_diff_density_min -0.522
_refine_diff_density_rms 0.085
_refine_ls_extinction_coef 0.0024(4)
_refine_ls_extinction_expression Fc^*^=kFc[1+0.001xFc^2^\l^3^/sin(2\q)]^-1/4^
_refine_ls_extinction_method SHELXL
_refine_ls_goodness_of_fit_ref 0.894
_refine_ls_hydrogen_treatment mixed
_refine_ls_matrix_type full
_refine_ls_number_parameters 738
_refine_ls_number_reflns 8117
_refine_ls_number_restraints 19
_refine_ls_restrained_S_all 0.896
_refine_ls_R_factor_all 0.1579
_refine_ls_R_factor_gt 0.0689
_refine_ls_shift/su_max 0.536
_refine_ls_shift/su_mean 0.018
_refine_ls_structure_factor_coef Fsqd
_refine_ls_weighting_details 'calc w=1/[\s^2^(Fo^2^)+(0.0872P)^2^+0.0000P] where P=(Fo^2^+2Fc^2^)/3'
_refine_ls_weighting_scheme calc
_refine_ls_wR_factor_gt 0.1524
_refine_ls_wR_factor_ref 0.1813
_reflns_number_gt 2987
_reflns_number_total 8117
_reflns_threshold_expression >2sigma(I)
_cod_data_source_file ja025851g_s1_2.cif
_cod_data_source_block Compound-7
_cod_original_sg_symbol_H-M 'P 21/c'
_cod_database_code 4114905

loop_
_symmetry_equiv_pos_as_xyz
'x, y, z'
'-x, y+1/2, -z+1/2'
'-x, -y, -z'
'x, -y-1/2, z-1/2'

loop_
_atom_site_label
_atom_site_type_symbol
_atom_site_fract_x
_atom_site_fract_y
_atom_site_fract_z
_atom_site_U_iso_or_equiv
_atom_site_adp_type
_atom_site_occupancy
_atom_site_symmetry_multiplicity
_atom_site_calc_flag
_atom_site_refinement_flags
Ga1 Ga 0.18669(7) 0.30135(8) 0.01805(4) 0.0512(4) Uani 1 1 d D
N21 N 0.1909(5) 0.3730(6) 0.0874(3) 0.050(2) Uani 1 1 d .
N22 N 0.2540(4) 0.1849(5) 0.0718(3) 0.0458(18) Uani 1 1 d .
N23 N 0.1808(4) 0.2506(6) -0.0559(3) 0.0439(19) Uani 1 1 d .
N24 N 0.1242(4) 0.4306(5) -0.0262(3) 0.0451(18) Uani 1 1 d .
N25 N 0.2269(6) 0.4552(9) 0.2388(4) 0.073(3) Uani 1 1 d .
N28 N 0.0021(5) 0.6435(8) -0.1390(4) 0.061(2) Uani 1 1 d .
N29 N 0.0590(4) 0.2207(5) -0.0107(3) 0.0486(19) Uani 1 1 d D
N30 N 0.3181(5) 0.3799(7) 0.0459(4) 0.073(2) Uani 1 1 d D
F22 F 0.4361(4) 0.3565(5) 0.2611(2) 0.091(2) Uani 1 1 d .
F23 F 0.5211(4) 0.3291(6) 0.3874(3) 0.108(2) Uani 1 1 d .
F24 F 0.4567(4) 0.1930(5) 0.4360(2) 0.093(2) Uani 1 1 d .
F25 F 0.3080(4) 0.0805(6) 0.3580(2) 0.105(2) Uani 1 1 d .
F26 F 0.2240(4) 0.1050(6) 0.2321(2) 0.097(2) Uani 1 1 d .
F28 F 0.2238(4) -0.1249(4) 0.0001(2) 0.0707(16) Uani 1 1 d .
F29 F 0.2813(5) -0.2939(6) -0.0328(3) 0.109(2) Uani 1 1 d .
F30 F 0.3906(5) -0.2683(6) -0.0749(3) 0.118(3) Uani 1 1 d .
F31 F 0.4467(4) -0.0695(6) -0.0807(3) 0.111(2) Uani 1 1 d .
F32 F 0.3932(4) 0.0996(5) -0.0447(2) 0.0778(17) Uani 1 1 d .
F34 F -0.0585(4) 0.3158(6) -0.2331(3) 0.100(2) Uani 1 1 d .
F35 F -0.1226(5) 0.3748(7) -0.3538(3) 0.148(3) Uani 1 1 d .
F36 F -0.0382(6) 0.5226(6) -0.3798(3) 0.138(3) Uani 1 1 d .
F37 F 0.1110(5) 0.6148(6) -0.2840(3) 0.125(3) Uani 1 1 d .
F38 F 0.1723(4) 0.5624(5) -0.1638(3) 0.0847(18) Uani 1 1 d .
C1 C 0.1517(6) 0.4729(7) 0.0741(4) 0.046(2) Uani 1 1 d .
C2 C 0.1610(6) 0.5147(8) 0.1291(4) 0.056(3) Uani 1 1 d .
H2 H 0.1465 0.5921 0.1442 0.06(2) Uiso 1 1 d R
C3 C 0.2082(6) 0.4384(7) 0.1763(4) 0.049(2) Uani 1 1 d .
C4 C 0.2299(6) 0.3477(8) 0.1498(4) 0.048(2) Uani 1 1 d .
C5 C 0.2782(6) 0.2521(8) 0.1730(4) 0.051(2) Uani 1 1 d .
C6 C 0.2906(6) 0.1788(7) 0.1367(3) 0.048(2) Uani 1 1 d .
C7 C 0.3443(6) 0.0816(8) 0.1591(4) 0.059(3) Uani 1 1 d .
H7 H 0.3719 0.0595 0.2023 0.13(4) Uiso 1 1 d R
C8 C 0.3426(6) 0.0394(8) 0.1099(4) 0.061(3) Uani 1 1 d .
H8 H 0.3710 -0.0226 0.1062 0.025(19) Uiso 1 1 d R
C9 C 0.2867(6) 0.1019(7) 0.0538(4) 0.050(2) Uani 1 1 d .
C10 C 0.2691(6) 0.0882(7) -0.0080(4) 0.048(2) Uani 1 1 d .
C11 C 0.2185(5) 0.1584(7) -0.0591(3) 0.043(2) Uani 1 1 d .
C12 C 0.1980(6) 0.1476(7) -0.1231(4) 0.048(2) Uani 1 1 d .
H12 H 0.2181 0.0812 -0.1321 0.021(17) Uiso 1 1 d R
C13 C 0.1507(6) 0.2331(7) -0.1557(4) 0.046(2) Uani 1 1 d .
H13 H 0.1315 0.2428 -0.2071 0.18(5) Uiso 1 1 d R
C14 C 0.1395(6) 0.3032(8) -0.1141(4) 0.048(2) Uani 1 1 d .
C15 C 0.0956(5) 0.4010(7) -0.1287(3) 0.039(2) Uani 1 1 d .
C16 C 0.0870(5) 0.4665(7) -0.0863(3) 0.044(2) Uani 1 1 d .
C17 C 0.0527(6) 0.5689(7) -0.0880(3) 0.047(2) Uani 1 1 d .
C18 C 0.0680(5) 0.5926(8) -0.0285(4) 0.050(2) Uani 1 1 d .
H18 H 0.0602 0.6512 -0.0121 0.07(3) Uiso 1 1 d R
C19 C 0.1134(6) 0.5043(7) 0.0098(4) 0.047(2) Uani 1 1 d .
C21 C 0.3268(6) 0.2300(7) 0.2424(3) 0.047(2) Uani 1 1 d .
C22 C 0.4045(7) 0.2842(8) 0.2839(4) 0.059(3) Uani 1 1 d .
C23 C 0.4476(7) 0.2719(9) 0.3480(4) 0.068(3) Uani 1 1 d .
C24 C 0.4149(7) 0.2059(9) 0.3731(4) 0.065(3) Uani 1 1 d .
C25 C 0.3414(8) 0.1485(9) 0.3346(4) 0.072(3) Uani 1 1 d .
C26 C 0.2982(6) 0.1623(8) 0.2692(4) 0.060(3) Uani 1 1 d .
C27 C 0.3060(6) -0.0052(8) -0.0209(4) 0.050(2) Uani 1 1 d .
C28 C 0.2818(6) -0.1069(9) -0.0183(4) 0.057(3) Uani 1 1 d .
C29 C 0.3086(8) -0.1950(10) -0.0352(4) 0.072(3) Uani 1 1 d .
C30 C 0.3634(8) -0.1837(11) -0.0561(4) 0.079(4) Uani 1 1 d .
C31 C 0.3913(7) -0.0841(13) -0.0601(5) 0.079(3) Uani 1 1 d .
C32 C 0.3636(7) 0.0030(9) -0.0410(4) 0.059(3) Uani 1 1 d .
C33 C 0.0580(6) 0.4347(7) -0.1958(4) 0.048(2) Uani 1 1 d .
C34 C -0.0162(8) 0.3904(10) -0.2454(5) 0.074(3) Uani 1 1 d .
C35 C -0.0493(8) 0.4208(11) -0.3074(5) 0.082(4) Uani 1 1 d .
C36 C -0.0051(11) 0.4937(12) -0.3193(5) 0.088(4) Uani 1 1 d .
C37 C 0.0658(10) 0.5389(9) -0.2737(6) 0.078(4) Uani 1 1 d .
C38 C 0.0996(8) 0.5107(9) -0.2110(4) 0.066(3) Uani 1 1 d .
C39 C 0.0486(7) 0.1658(7) 0.0292(4) 0.059(3) Uani 1 1 d D
H39 H 0.0954 0.1675 0.0730 0.03(2) Uiso 1 1 d R
C40 C -0.0313(6) 0.1210(8) 0.0118(5) 0.070(3) Uani 1 1 d D
H40 H -0.0381 0.0790 0.0409 0.08(3) Uiso 1 1 d R
C41 C -0.1017(8) 0.1252(8) -0.0501(5) 0.073(3) Uani 1 1 d D
H41 H -0.1573 0.0923 -0.0627 0.09(4) Uiso 1 1 d R
C42 C -0.0882(7) 0.1826(8) -0.0904(5) 0.075(3) Uani 1 1 d D
H42 H -0.1359 0.1864 -0.1340 0.15(5) Uiso 1 1 d R
C43 C -0.0077(6) 0.2293(8) -0.0704(4) 0.062(3) Uani 1 1 d D
H43 H -0.0001 0.2702 -0.0994 0.028(19) Uiso 1 1 d R
C44 C 0.3295(10) 0.4472(9) 0.0108(6) 0.091(4) Uani 1 1 d D
H44 H 0.2762 0.4705 -0.0270 0.20(8) Uiso 1 1 d R
C45 C 0.4055(9) 0.4846(12) 0.0201(7) 0.109(4) Uani 1 1 d D
H45 H 0.4101 0.5285 -0.0093 0.11(4) Uiso 1 1 d R
C46 C 0.4807(10) 0.4548(10) 0.0732(7) 0.110(5) Uani 1 1 d D
H46 H 0.5355 0.4724 0.0769 0.09(4) Uiso 1 1 d R
C47 C 0.4760(9) 0.3842(13) 0.1109(8) 0.136(6) Uani 1 1 d D
H47 H 0.5232 0.3891 0.1546 0.19(7) Uiso 1 1 d R
C48 C 0.3956(8) 0.3618(18) 0.0990(6) 0.201(11) Uani 1 1 d D
H48 H 0.3960 0.2989 0.1210 0.12(4) Uiso 1 1 d R
O26 O 0.2212(7) 0.5460(8) 0.2535(4) 0.122(4) Uani 1 1 d .
O27 O 0.2456(6) 0.3805(7) 0.2736(3) 0.116(3) Uani 1 1 d .
O29 O -0.0078(6) 0.7315(7) -0.1275(3) 0.109(3) Uani 1 1 d .
O30 O -0.0309(6) 0.6109(7) -0.1926(3) 0.106(3) Uani 1 1 d .
Na1 Na 0.4333(6) 0.6454(6) 0.2711(3) 0.199(4) Uani 1 1 d .
O31? O 0.3413(11) 0.776(3) 0.2110(19) 0.422(19) Uani 1 1 d .
N33? N 0.3285(8) 0.748(2) 0.1549(14) 0.28(2) Uani 1 1 d .
O32? O 0.3115(10) 0.8118(13) 0.2470(10) 0.344(18) Uani 1 1 d .
O34? O 0.3733(17) 0.6258(19) 0.1569(11) 0.338(15) Uani 1 1 d .

loop_
_atom_site_aniso_label
_atom_site_aniso_U_11
_atom_site_aniso_U_22
_atom_site_aniso_U_33
_atom_site_aniso_U_23
_atom_site_aniso_U_13
_atom_site_aniso_U_12
Ga1 0.0614(7) 0.0555(7) 0.0339(5) 0.0055(5) 0.0240(5) 0.0167(6)
N21 0.055(5) 0.065(6) 0.029(4) 0.006(4) 0.022(4) 0.007(4)
N22 0.055(5) 0.050(5) 0.032(3) 0.010(3) 0.023(4) 0.019(4)
N23 0.043(5) 0.062(5) 0.022(3) 0.009(3) 0.015(3) 0.011(4)
N24 0.054(5) 0.048(5) 0.036(4) 0.008(3) 0.026(4) 0.011(4)
N25 0.083(7) 0.105(9) 0.043(5) 0.005(5) 0.041(5) 0.021(6)
N28 0.070(6) 0.065(7) 0.052(5) 0.007(5) 0.037(5) 0.015(5)
N29 0.055(5) 0.055(5) 0.040(4) 0.001(4) 0.028(4) 0.002(4)
N30 0.075(7) 0.078(7) 0.055(5) 0.013(4) 0.028(5) -0.002(5)
F22 0.097(5) 0.108(5) 0.064(3) 0.007(3) 0.041(4) -0.033(4)
F23 0.093(5) 0.132(6) 0.061(3) -0.013(4) 0.017(4) -0.050(5)
F24 0.106(5) 0.116(5) 0.035(3) 0.006(3) 0.025(3) 0.002(4)
F25 0.106(5) 0.133(6) 0.063(3) 0.035(4) 0.037(4) -0.030(4)
F26 0.075(5) 0.132(6) 0.059(3) 0.016(4) 0.020(3) -0.036(4)
F28 0.084(4) 0.060(4) 0.066(3) 0.004(3) 0.038(3) 0.004(3)
F29 0.145(7) 0.056(4) 0.097(5) 0.001(4) 0.047(5) 0.025(5)
F30 0.134(6) 0.113(6) 0.090(4) -0.021(4) 0.050(4) 0.059(5)
F31 0.079(5) 0.172(7) 0.096(4) -0.001(4) 0.056(4) 0.037(5)
F32 0.062(4) 0.093(5) 0.084(4) 0.002(4) 0.043(3) 0.007(4)
F34 0.062(4) 0.121(6) 0.077(4) -0.003(4) 0.011(3) -0.022(4)
F35 0.114(6) 0.168(8) 0.062(4) -0.029(5) -0.017(4) 0.026(6)
F36 0.208(8) 0.154(7) 0.051(3) 0.039(4) 0.069(5) 0.090(6)
F37 0.180(8) 0.118(6) 0.130(6) 0.058(5) 0.117(6) 0.038(5)
F38 0.085(5) 0.080(5) 0.096(4) 0.010(4) 0.053(4) -0.004(4)
C1 0.053(6) 0.044(6) 0.039(5) -0.001(4) 0.024(5) 0.001(5)
C2 0.070(7) 0.054(7) 0.051(5) -0.007(5) 0.038(5) 0.002(5)
C3 0.072(7) 0.048(6) 0.040(5) 0.002(4) 0.039(5) 0.007(5)
C4 0.039(6) 0.063(7) 0.033(5) -0.001(4) 0.013(4) -0.008(5)
C5 0.046(6) 0.067(7) 0.039(5) 0.014(5) 0.022(5) 0.012(5)
C6 0.052(6) 0.053(7) 0.032(4) -0.003(4) 0.018(4) 0.008(5)
C7 0.066(7) 0.062(7) 0.042(5) 0.006(5) 0.026(5) 0.013(6)
C8 0.076(8) 0.053(7) 0.049(5) 0.008(5) 0.030(6) 0.024(6)
C9 0.048(6) 0.049(6) 0.047(5) 0.012(5) 0.021(5) 0.016(5)
C10 0.043(6) 0.058(7) 0.042(5) -0.001(5) 0.022(5) 0.006(5)
C11 0.039(6) 0.056(6) 0.032(5) -0.001(4) 0.018(4) 0.007(5)
C12 0.046(6) 0.044(6) 0.048(5) -0.001(5) 0.022(5) 0.010(5)
C13 0.043(6) 0.058(7) 0.036(4) -0.004(4) 0.020(4) 0.006(5)
C14 0.045(6) 0.057(6) 0.044(5) -0.006(5) 0.024(4) 0.000(5)
C15 0.033(5) 0.041(6) 0.037(4) 0.008(4) 0.015(4) 0.005(4)
C16 0.034(6) 0.052(6) 0.035(5) 0.011(4) 0.013(4) 0.007(4)
C17 0.053(6) 0.054(7) 0.035(5) 0.017(4) 0.024(5) 0.011(5)
C18 0.047(6) 0.055(7) 0.047(5) 0.004(5) 0.024(5) 0.013(5)
C19 0.055(6) 0.044(6) 0.043(5) 0.002(5) 0.027(5) 0.006(5)
C21 0.046(6) 0.059(7) 0.032(5) 0.001(4) 0.018(5) -0.005(5)
C22 0.067(7) 0.062(7) 0.049(6) 0.008(5) 0.033(6) 0.002(6)
C23 0.057(7) 0.085(9) 0.046(6) -0.011(5) 0.017(6) -0.028(6)
C24 0.074(8) 0.079(8) 0.028(5) -0.002(5) 0.019(5) -0.004(7)
C25 0.092(9) 0.075(8) 0.041(6) 0.017(5) 0.032(6) -0.005(7)
C26 0.050(7) 0.069(8) 0.043(5) -0.007(5) 0.014(5) -0.026(5)
C27 0.053(6) 0.063(7) 0.029(4) 0.004(5) 0.019(5) 0.014(6)
C28 0.046(7) 0.078(9) 0.034(5) -0.003(5) 0.014(5) 0.020(6)
C29 0.085(9) 0.063(9) 0.048(6) 0.005(6) 0.023(6) 0.017(7)
C30 0.082(9) 0.087(10) 0.048(6) -0.011(6) 0.023(6) 0.046(8)
C31 0.061(8) 0.123(12) 0.053(6) 0.001(7) 0.031(6) 0.027(8)
C32 0.066(8) 0.056(8) 0.047(5) -0.003(5) 0.025(6) 0.013(6)
C33 0.056(7) 0.051(7) 0.042(5) 0.006(5) 0.029(5) 0.009(5)
C34 0.067(8) 0.075(9) 0.056(7) 0.000(6) 0.017(7) 0.003(7)
C35 0.077(9) 0.085(10) 0.043(7) -0.009(7) 0.005(7) 0.025(8)
C36 0.122(13) 0.094(11) 0.031(6) 0.013(7) 0.030(8) 0.046(10)
C37 0.115(11) 0.065(8) 0.078(8) 0.034(7) 0.068(9) 0.033(8)
C38 0.088(9) 0.062(8) 0.049(6) 0.012(5) 0.037(6) 0.022(7)
C39 0.070(8) 0.054(7) 0.053(6) 0.012(5) 0.033(6) 0.011(6)
C40 0.086(9) 0.071(8) 0.086(8) 0.006(6) 0.068(8) 0.005(7)
C41 0.074(9) 0.064(8) 0.089(8) -0.022(6) 0.049(8) -0.007(7)
C42 0.071(8) 0.101(10) 0.063(7) -0.017(6) 0.043(7) -0.014(7)
C43 0.061(7) 0.087(9) 0.041(6) -0.004(5) 0.029(6) -0.002(6)
C44 0.093(11) 0.086(10) 0.089(9) 0.005(7) 0.045(9) -0.029(8)
C45 0.112(13) 0.126(13) 0.105(10) -0.014(10) 0.070(11) -0.021(11)
C46 0.073(11) 0.099(12) 0.145(13) 0.027(10) 0.051(11) 0.014(9)
C47 0.075(11) 0.170(17) 0.123(12) 0.080(11) 0.026(10) 0.015(10)
C48 0.068(12) 0.36(3) 0.119(12) 0.108(16) 0.013(10) -0.044(14)
O26 0.187(10) 0.113(8) 0.073(5) -0.010(5) 0.074(6) 0.034(7)
O27 0.179(9) 0.126(8) 0.072(5) 0.037(5) 0.088(6) 0.073(7)
O29 0.174(9) 0.063(6) 0.067(5) 0.022(4) 0.052(6) 0.052(6)
O30 0.133(8) 0.115(7) 0.055(4) 0.022(4) 0.041(5) 0.067(6)
Na1 0.150(7) 0.160(7) 0.174(6) 0.048(5) 0.013(5) 0.049(5)
O31? 0.20(2) 0.39(5) 0.64(6) -0.08(4) 0.20(3) -0.03(3)
N33? 0.061(9) 0.37(4) 0.35(3) 0.34(3) 0.065(14) 0.042(15)
O32? 0.138(13) 0.107(11) 0.35(2) 0.009(13) -0.158(15) 0.007(9)
O34? 0.45(3) 0.36(3) 0.38(3) -0.26(2) 0.35(3) -0.33(3)

loop_
_atom_type_symbol
_atom_type_description
_atom_type_scat_dispersion_real
_atom_type_scat_dispersion_imag
_atom_type_scat_source
Ga Ga 0.2307 1.6083 'International Tables Vol C Tables 4.2.6.8 and 6.1.1.4'
N N 0.0061 0.0033 'International Tables Vol C Tables 4.2.6.8 and 6.1.1.4'
F F 0.0171 0.0103 'International Tables Vol C Tables 4.2.6.8 and 6.1.1.4'
O O 0.0106 0.0060 'International Tables Vol C Tables 4.2.6.8 and 6.1.1.4'
C C 0.0033 0.0016 'International Tables Vol C Tables 4.2.6.8 and 6.1.1.4'
Na Na 0.0362 0.0249 'International Tables Vol C Tables 4.2.6.8 and 6.1.1.4'
H H 0.0000 0.0000 'International Tables Vol C Tables 4.2.6.8 and 6.1.1.4'

loop_
_geom_angle_atom_site_label_1
_geom_angle_atom_site_label_2
_geom_angle_atom_site_label_3
_geom_angle
N22 Ga1 N23 96.7(3)
N22 Ga1 N21 90.8(3)
N23 Ga1 N21 171.6(3)
N22 Ga1 N24 172.3(3)
N23 Ga1 N24 90.4(3)
N21 Ga1 N24 81.9(3)
N22 Ga1 N29 91.7(3)
N23 Ga1 N29 91.5(3)
N21 Ga1 N29 92.1(3)
N24 Ga1 N29 91.0(3)
N22 Ga1 N30 87.6(3)
N23 Ga1 N30 87.0(3)
N21 Ga1 N30 89.5(3)
N24 Ga1 N30 89.8(3)
N29 Ga1 N30 178.3(3)
C4 N21 C1 111.3(7)
C4 N21 Ga1 132.7(7)
C1 N21 Ga1 115.9(5)
C9 N22 C6 109.1(6)
C9 N22 Ga1 124.0(5)
C6 N22 Ga1 126.0(6)
C11 N23 C14 109.7(6)
C11 N23 Ga1 124.7(5)
C14 N23 Ga1 125.5(6)
C16 N24 C19 110.5(7)
C16 N24 Ga1 134.4(6)
C19 N24 Ga1 115.1(5)
O27 N25 O26 122.9(9)
O27 N25 C3 119.6(10)
O26 N25 C3 117.5(9)
O29 N28 O30 122.7(9)
O29 N28 C17 119.6(8)
O30 N28 C17 117.7(9)
C39 N29 C43 119.7(8)
C39 N29 Ga1 122.3(6)
C43 N29 Ga1 118.0(6)
C44 N30 C48 109.1(11)
C44 N30 Ga1 125.4(8)
C48 N30 Ga1 125.5(8)
C2 C1 N21 109.0(7)
C2 C1 C19 138.0(9)
N21 C1 C19 113.0(7)
C1 C2 C3 106.1(8)
C1 C2 H2 136.9
C3 C2 H2 116.7
C2 C3 N25 120.4(8)
C2 C3 C4 109.3(7)
N25 C3 C4 130.2(8)
N21 C4 C5 119.5(8)
N21 C4 C3 104.1(8)
C5 C4 C3 136.4(7)
C6 C5 C4 124.7(7)
C6 C5 C21 116.3(8)
C4 C5 C21 118.8(8)
C5 C6 N22 126.1(8)
C5 C6 C7 126.9(7)
N22 C6 C7 106.9(7)
C8 C7 C6 107.0(8)
C7 C8 C9 110.5(8)
N22 C9 C10 124.4(7)
N22 C9 C8 106.3(7)
C10 C9 C8 129.2(8)
C11 C10 C9 125.2(8)
C11 C10 C27 116.2(7)
C9 C10 C27 118.6(8)
N23 C11 C10 124.8(7)
N23 C11 C12 107.9(7)
C10 C11 C12 127.3(8)
C13 C12 C11 107.5(8)
C12 C13 C14 109.2(7)
C15 C14 N23 126.5(7)
C15 C14 C13 127.9(7)
N23 C14 C13 105.5(8)
C14 C15 C16 125.7(7)
C14 C15 C33 113.1(7)
C16 C15 C33 121.2(7)
N24 C16 C15 117.3(8)
N24 C16 C17 106.2(7)
C15 C16 C17 136.3(7)
C18 C17 C16 109.2(7)
C18 C17 N28 118.7(8)
C16 C17 N28 132.0(7)
C17 C18 C19 105.8(8)
N24 C19 C18 108.3(7)
N24 C19 C1 114.0(8)
C18 C19 C1 137.7(8)
C26 C21 C22 115.5(7)
C26 C21 C5 124.2(8)
C22 C21 C5 120.2(8)
F22 C22 C23 118.5(9)
F22 C22 C21 119.3(7)
C23 C22 C21 122.0(9)
F23 C23 C24 118.7(8)
F23 C23 C22 120.7(9)
C24 C23 C22 120.5(9)
F24 C24 C25 119.3(9)
F24 C24 C23 121.1(10)
C25 C24 C23 119.5(8)
F25 C25 C24 121.0(8)
F25 C25 C26 119.9(10)
C24 C25 C26 119.1(9)
F26 C26 C21 119.3(8)
F26 C26 C25 117.4(8)
C21 C26 C25 123.2(9)
C28 C27 C32 114.2(9)
C28 C27 C10 122.9(9)
C32 C27 C10 122.7(9)
F28 C28 C27 119.6(9)
F28 C28 C29 115.8(11)
C27 C28 C29 124.6(10)
F29 C29 C30 118.2(11)
F29 C29 C28 122.3(11)
C30 C29 C28 119.4(12)
F30 C30 C29 122.0(14)
F30 C30 C31 118.2(13)
C29 C30 C31 119.8(10)
F31 C31 C30 121.6(12)
F31 C31 C32 119.9(13)
C30 C31 C32 118.6(11)
F32 C32 C27 119.5(9)
F32 C32 C31 117.2(11)
C27 C32 C31 123.2(11)
C34 C33 C38 115.7(9)
C34 C33 C15 122.8(9)
C38 C33 C15 121.5(8)
F34 C34 C33 118.0(9)
F34 C34 C35 119.8(11)
C33 C34 C35 122.2(12)
F35 C35 C36 121.5(12)
F35 C35 C34 119.2(14)
C36 C35 C34 119.3(11)
C37 C36 F36 120.3(15)
C37 C36 C35 121.0(10)
F36 C36 C35 118.6(14)
C36 C37 F37 122.5(12)
C36 C37 C38 120.6(12)
F37 C37 C38 116.9(13)
F38 C38 C37 119.4(11)
F38 C38 C33 119.4(8)
C37 C38 C33 121.1(11)
N29 C39 C40 121.8(9)
C39 C40 C41 120.3(9)
C42 C41 C40 116.0(10)
C41 C42 C43 121.4(10)
N29 C43 C42 120.5(9)
N30 C44 C45 128.4(13)
C44 C45 C46 117.3(14)
C47 C46 C45 118.6(14)
C48 C47 C46 117.1(14)
C47 C48 N30 127.4(14)
O32? O31? N33? 152(4)
O31? N33? O34? 112(2)

loop_
_geom_bond_atom_site_label_1
_geom_bond_atom_site_label_2
_geom_bond_distance
Ga1 N22 1.909(6)
Ga1 N23 1.913(6)
Ga1 N21 1.924(6)
Ga1 N24 1.940(7)
Ga1 N29 2.234(6)
Ga1 N30 2.284(7)
N21 C4 1.368(9)
N21 C1 1.384(10)
N22 C9 1.383(10)
N22 C6 1.395(9)
N23 C11 1.361(10)
N23 C14 1.396(10)
N24 C16 1.356(9)
N24 C19 1.377(9)
N25 O27 1.199(10)
N25 O26 1.216(11)
N25 C3 1.434(10)
N28 O29 1.176(9)
N28 O30 1.213(9)
N28 C17 1.442(11)
N29 C39 1.309(7)
N29 C43 1.325(7)
N30 C44 1.313(8)
N30 C48 1.327(9)
F22 C22 1.348(10)
F23 C23 1.349(10)
F24 C24 1.345(9)
F25 C25 1.345(11)
F26 C26 1.347(10)
F28 C28 1.364(10)
F29 C29 1.345(12)
F30 C30 1.354(11)
F31 C31 1.357(12)
F32 C32 1.343(11)
F34 C34 1.339(12)
F35 C35 1.328(13)
F36 C36 1.351(11)
F37 C37 1.359(13)
F38 C38 1.362(11)
C1 C2 1.401(10)
C1 C19 1.430(11)
C2 C3 1.396(11)
C3 C4 1.470(12)
C4 C5 1.405(12)
C5 C6 1.392(11)
C5 C21 1.497(10)
C6 C7 1.463(12)
C7 C8 1.329(11)
C8 C9 1.442(11)
C9 C10 1.419(10)
C10 C11 1.409(11)
C10 C27 1.464(12)
C11 C12 1.451(10)
C12 C13 1.337(11)
C13 C14 1.459(11)
C14 C15 1.393(11)
C15 C16 1.418(11)
C15 C33 1.499(10)
C16 C17 1.412(11)
C17 C18 1.399(10)
C18 C19 1.401(11)
C21 C26 1.343(11)
C21 C22 1.385(11)
C22 C23 1.368(12)
C23 C24 1.350(13)
C24 C25 1.346(13)
C25 C26 1.399(12)
C27 C28 1.358(13)
C27 C32 1.375(12)
C28 C29 1.359(14)
C29 C30 1.345(15)
C30 C31 1.367(16)
C31 C32 1.386(14)
C33 C34 1.356(13)
C33 C38 1.382(13)
C34 C35 1.390(14)
C35 C36 1.342(17)
C36 C37 1.295(16)
C37 C38 1.395(13)
C39 C40 1.371(8)
C40 C41 1.378(8)
C41 C42 1.366(8)
C42 C43 1.374(8)
C44 C45 1.335(9)
C45 C46 1.339(9)
C46 C47 1.332(9)
C47 C48 1.332(9)
Na1 O31? 2.23(3)
Na1 O34? 2.47(2)
Na1 O32? 2.835(17)
Na1 N33? 2.793(15)
O31? O32? 1.35(4)
O31? N33? 1.35(4)
N33? O34? 1.72(4)
